data_2218789
loop_
_publ_author_name
'Chen, Xue-An'
'Song, Fang-Ping'
'Chang, Xin-An'
'Zang, He-Gui'
'Xiao, Wei-Qiang'

_publ_section_title
;
 A new polymorph of magnesium oxalate dihydrate
;
_journal_coeditor_code PV2083
_journal_issue 7
_journal_name_full 'Acta Crystallographica Section E'
_journal_page_first m863
_journal_paper_doi 10.1107/S1600536808015870
_journal_volume 64
_journal_year 2008
_chemical_formula_iupac '[Mg (C2 O4) (H2 O)2]'
_chemical_formula_moiety 'C2 H4 Mg O6'
_chemical_formula_sum 'C2 H4 Mg O6'
_chemical_formula_weight 148.36
_chemical_name_systematic
;
catena-poly[[diaquamagnesium(II)]-\m-oxalato]
;
_space_group_IT_number 70
_symmetry_cell_setting orthorhombic
_symmetry_space_group_name_Hall '-F 2uv 2vw'
_symmetry_space_group_name_H-M 'F d d d :2'
_atom_sites_solution_hydrogens difmap
_atom_sites_solution_primary direct
_atom_sites_solution_secondary difmap
_audit_creation_method SHELXL97
_cell_angle_alpha 90.00
_cell_angle_beta 90.00
_cell_angle_gamma 90.00
_cell_formula_units_Z 8
_cell_length_a 5.3940(11)
_cell_length_b 12.691(3)
_cell_length_c 15.399(3)
_cell_measurement_reflns_used 25
_cell_measurement_temperature 290
_cell_measurement_theta_max 19.64
_cell_measurement_theta_min 12.95
_cell_volume 1054.1(4)
_computing_cell_refinement 'Rigaku/AFC Diffractometer Control Software (Rigaku, 1994)'
_computing_data_collection 'Rigaku/AFC Diffractometer Control Software (Rigaku, 1994)'
_computing_data_reduction 'Rigaku/AFC Diffractometer Control Software (Rigaku, 1994)'
_computing_molecular_graphics 'ATOMS (Dowty, 1999)'
_computing_publication_material 'SHELXL97 (Sheldrick, 2008)'
_computing_structure_refinement 'SHELXL97 (Sheldrick, 2008)'
_computing_structure_solution 'SHELXS97 (Sheldrick, 2008)'
_diffrn_ambient_temperature 290
_diffrn_measured_fraction_theta_full 1.000
_diffrn_measured_fraction_theta_max 1.000
_diffrn_measurement_device_type 'Rigaku AFC-7R'
_diffrn_measurement_method 2\q/\w
_diffrn_radiation_monochromator graphite
_diffrn_radiation_source 'fine-focus sealed tube'
_diffrn_radiation_type MoK\a
_diffrn_radiation_wavelength 0.71073
_diffrn_reflns_av_R_equivalents 0.0540
_diffrn_reflns_av_sigmaI/netI 0.0366
_diffrn_reflns_limit_h_max 8
_diffrn_reflns_limit_h_min 0
_diffrn_reflns_limit_k_max 19
_diffrn_reflns_limit_k_min 0
_diffrn_reflns_limit_l_max 23
_diffrn_reflns_limit_l_min 0
_diffrn_reflns_number 1110
_diffrn_reflns_theta_full 32.48
_diffrn_reflns_theta_max 32.48
_diffrn_reflns_theta_min 4.16
_diffrn_standards_decay_% 1.10
_diffrn_standards_interval_count 150
_diffrn_standards_interval_time 120
_diffrn_standards_number 3
_exptl_absorpt_coefficient_mu 0.293
_exptl_absorpt_correction_T_max 0.962
_exptl_absorpt_correction_T_min 0.915
_exptl_absorpt_correction_type psi-scan
_exptl_absorpt_process_details '(Kopfmann & Huber, 1968)'
_exptl_crystal_colour colourless
_exptl_crystal_density_diffrn 1.870
_exptl_crystal_density_method 'not measured'
_exptl_crystal_description block
_exptl_crystal_F_000 608
_exptl_crystal_size_max 0.30
_exptl_crystal_size_mid 0.20
_exptl_crystal_size_min 0.15
_refine_diff_density_max 0.892
_refine_diff_density_min -0.479
_refine_ls_extinction_method none
_refine_ls_goodness_of_fit_ref 0.966
_refine_ls_hydrogen_treatment refall
_refine_ls_matrix_type full
_refine_ls_number_parameters 27
_refine_ls_number_reflns 483
_refine_ls_number_restraints 0
_refine_ls_restrained_S_all 0.966
_refine_ls_R_factor_all 0.0616
_refine_ls_R_factor_gt 0.0342
_refine_ls_shift/su_max 0.000
_refine_ls_shift/su_mean 0.000
_refine_ls_structure_factor_coef Fsqd
_refine_ls_weighting_details 'calc w = 1/[\s^2^(Fo^2^)+(0.0683P)^2^] where P=(Fo^2^+2Fc^2^)/3'
_refine_ls_weighting_scheme calc
_refine_ls_wR_factor_gt 0.1048
_refine_ls_wR_factor_ref 0.1096
_reflns_number_gt 321
_reflns_number_total 483
_reflns_threshold_expression I>2\s(I)
_cod_data_source_file pv2083.cif
_cod_data_source_block I
_cod_original_sg_symbol_H-M 'F d d d'
_cod_database_code 2218789
_cod_database_fobs_code 2218789

loop_
_symmetry_equiv_pos_as_xyz
'x, y, z'
'-x+3/4, -y+3/4, z'
'-x+3/4, y, -z+3/4'
'x, -y+3/4, -z+3/4'
'x, y+1/2, z+1/2'
'-x+3/4, -y+5/4, z+1/2'
'-x+3/4, y+1/2, -z+5/4'
'x, -y+5/4, -z+5/4'
'x+1/2, y, z+1/2'
'-x+5/4, -y+3/4, z+1/2'
'-x+5/4, y, -z+5/4'
'x+1/2, -y+3/4, -z+5/4'
'x+1/2, y+1/2, z'
'-x+5/4, -y+5/4, z'
'-x+5/4, y+1/2, -z+3/4'
'x+1/2, -y+5/4, -z+3/4'
'-x, -y, -z'
'x-3/4, y-3/4, -z'
'x-3/4, -y, z-3/4'
'-x, y-3/4, z-3/4'
'-x, -y+1/2, -z+1/2'
'x-3/4, y-1/4, -z+1/2'
'x-3/4, -y+1/2, z-1/4'
'-x, y-1/4, z-1/4'
'-x+1/2, -y, -z+1/2'
'x-1/4, y-3/4, -z+1/2'
'x-1/4, -y, z-1/4'
'-x+1/2, y-3/4, z-1/4'
'-x+1/2, -y+1/2, -z'
'x-1/4, y-1/4, -z'
'x-1/4, -y+1/2, z-3/4'
'-x+1/2, y-1/4, z-3/4'

loop_
_atom_site_type_symbol
_atom_site_label
_atom_site_fract_x
_atom_site_fract_y
_atom_site_fract_z
_atom_site_U_iso_or_equiv
_atom_site_adp_type
_atom_site_calc_flag
_atom_site_refinement_flags
_atom_site_occupancy
Mg Mg1 0.3750 0.3750 0.3750 0.0163(2) Uani d S 1
C C1 0.8750 0.3750 0.32406(10) 0.0153(3) Uani d S 1
O O1 0.66783(15) 0.37630(11) 0.28779(5) 0.0202(3) Uani d . 1
O O2 0.3750 0.53689(11) 0.3750 0.0343(4) Uani d S 1
H H2 0.399(6) 0.578(2) 0.3335(16) 0.050(7) Uiso d . 1

loop_
_atom_site_aniso_label
_atom_site_aniso_U_11
_atom_site_aniso_U_22
_atom_site_aniso_U_33
_atom_site_aniso_U_12
_atom_site_aniso_U_13
_atom_site_aniso_U_23
Mg1 0.0117(4) 0.0237(4) 0.0136(4) 0.000 0.000 0.000
C1 0.0149(6) 0.0199(6) 0.0110(6) -0.0001(8) 0.000 0.000
O1 0.0145(4) 0.0342(5) 0.0120(4) 0.0012(4) -0.0014(3) -0.0018(4)
O2 0.0631(11) 0.0228(7) 0.0169(6) 0.000 0.0086(10) 0.000

loop_
_atom_type_symbol
_atom_type_description
_atom_type_scat_dispersion_real
_atom_type_scat_dispersion_imag
_atom_type_scat_source
C C 0.0033 0.0016 'International Tables Vol C Tables 4.2.6.8 and 6.1.1.4'
H H 0.0000 0.0000 'International Tables Vol C Tables 4.2.6.8 and 6.1.1.4'
O O 0.0106 0.0060 'International Tables Vol C Tables 4.2.6.8 and 6.1.1.4'
Mg Mg 0.0486 0.0363 'International Tables Vol C Tables 4.2.6.8 and 6.1.1.4'

loop_
_geom_angle_atom_site_label_1
_geom_angle_atom_site_label_2
_geom_angle_atom_site_label_3
_geom_angle_site_symmetry_1
_geom_angle_site_symmetry_3
_geom_angle
_geom_angle_publ_flag
O2 Mg1 O2 2 . 180.0 no
O2 Mg1 O1 2 2 89.55(4) no
O2 Mg1 O1 . 2 90.45(4) no
O2 Mg1 O1 2 4 89.55(4) no
O2 Mg1 O1 . 4 90.45(4) no
O1 Mg1 O1 2 4 179.09(7) no
O2 Mg1 O1 2 3 90.45(4) no
O2 Mg1 O1 . 3 89.55(4) no
O1 Mg1 O1 2 3 80.75(5) no
O1 Mg1 O1 4 3 99.26(5) no
O2 Mg1 O1 2 . 90.45(4) no
O2 Mg1 O1 . . 89.55(4) no
O1 Mg1 O1 2 . 99.26(5) no
O1 Mg1 O1 4 . 80.75(5) no
O1 Mg1 O1 3 . 179.09(8) no
O1 C1 O1 . 2_655 126.89(14) no
O1 C1 C1 . 3_655 116.56(7) no
O1 C1 C1 2_655 3_655 116.56(7) no
C1 O1 Mg1 . . 113.06(8) no
Mg1 O2 H2 . . 128.7(19) no

loop_
_geom_bond_atom_site_label_1
_geom_bond_atom_site_label_2
_geom_bond_site_symmetry_2
_geom_bond_distance
_geom_bond_publ_flag
Mg1 O2 2 2.0546(15) no
Mg1 O2 . 2.0546(15) no
Mg1 O1 2 2.0734(9) no
Mg1 O1 4 2.0734(9) no
Mg1 O1 3 2.0734(9) no
Mg1 O1 . 2.0734(9) no
C1 O1 . 1.2494(11) no
C1 O1 2_655 1.2494(11) no
C1 C1 3_655 1.569(3) no
O2 H2 . 0.84(3) no

loop_
_geom_hbond_atom_site_label_D
_geom_hbond_atom_site_label_H
_geom_hbond_atom_site_label_A
_geom_hbond_site_symmetry_A
_geom_hbond_distance_DH
_geom_hbond_distance_HA
_geom_hbond_distance_DA
_geom_hbond_angle_DHA
_geom_hbond_publ_flag
O2 H2 O1 26_565 0.84(3) 1.97(2) 2.7610(10) 158(2) yes
